data_4103535
loop_
_publ_author_name
'Jan J. Weigand'
'Kai-Oliver Feldmann'
'Florian D. Henne'

_publ_contact_author_address
;
Institut f\"ur Anorganische und Analytische Chemie
Corrensstra\&se 30
WWU M\"unster
D-48149 M\"unster
Germany
;
_publ_contact_author_email jweigand@uni-muenster.de
_publ_contact_author_fax +49-251-83-33108
_publ_contact_author_name 'Jan J. Weigand'
_publ_contact_author_phone +49-251-83-36074
_publ_section_title
;
 Carbene-Stabilized Phosphorus(III)-Centered Cations [LPX~2~]^+^ and
 [L~2~PX]^2+^ (L = NHC; X = Cl, CN, N~3~)
;
_journal_name_full 'Journal of the American Chemical Society'
_journal_page_first 16321
_journal_page_last 16323
_journal_paper_doi 10.1021/ja106172d
_journal_volume 132
_journal_year 2010
_chemical_formula_moiety 'C23 H40 N5 P, 2(C F3 O3 S)'
_chemical_formula_sum 'C25 H40 F6 N5 O6 P S2'
_chemical_formula_weight 715.71
_chemical_name_systematic
;
 ?
;
_space_group_IT_number 4
_symmetry_cell_setting monoclinic
_symmetry_space_group_name_Hall 'P 2yb'
_symmetry_space_group_name_H-M 'P 1 21 1'
_atom_sites_solution_hydrogens geom
_atom_sites_solution_primary direct
_atom_sites_solution_secondary difmap
_audit_creation_method SHELXL-97
_audit_update_record
;
2010-06-26 # Formatted by publCIF
;
_cell_angle_alpha 90.00
_cell_angle_beta 106.187(4)
_cell_angle_gamma 90.00
_cell_formula_units_Z 4
_cell_length_a 15.8923(9)
_cell_length_b 9.1889(5)
_cell_length_c 23.6454(11)
_cell_measurement_reflns_used 900
_cell_measurement_temperature 153(2)
_cell_measurement_theta_max 75
_cell_measurement_theta_min 1
_cell_volume 3316.1(3)
_computing_cell_refinement 'SAINT (Bruker AXS, 2000)'
_computing_data_collection 'SMART (Bruker AXS, 2000)'
_computing_data_reduction 'SAINT,SADABS (Bruker AXS, 2000)'
_computing_molecular_graphics
;
ORTEP3,L.J. Farrugia, J. Appl. Cryst. (1997) 30, 565
;
_computing_structure_refinement
;
SHELXL-97, G. M. Sheldrick, Acta Cryst. (2008) A64, 112-122
;
_computing_structure_solution
;
SHELXS-97 , G. M. Sheldrick, Acta Cryst. (2008) A64, 112-122
;
_diffrn_ambient_temperature 153(1)
_diffrn_detector_area_resol_mean 80
_diffrn_measured_fraction_theta_full 0.997
_diffrn_measured_fraction_theta_max 0.991
_diffrn_measurement_device_type 'CCD area detector'
_diffrn_measurement_method 'Omega and Phi scans'
_diffrn_radiation_monochromator goebel-mirror
_diffrn_radiation_source 'rotating anode'
_diffrn_radiation_type CuK\a
_diffrn_radiation_wavelength 1.54178
_diffrn_reflns_av_R_equivalents 0.0358
_diffrn_reflns_av_sigmaI/netI 0.0600
_diffrn_reflns_limit_h_max 18
_diffrn_reflns_limit_h_min -16
_diffrn_reflns_limit_k_max 10
_diffrn_reflns_limit_k_min -10
_diffrn_reflns_limit_l_max 27
_diffrn_reflns_limit_l_min -27
_diffrn_reflns_number 17891
_diffrn_reflns_theta_full 25.00
_diffrn_reflns_theta_max 63.68
_diffrn_reflns_theta_min 1.95
_exptl_absorpt_coefficient_mu 2.626
_exptl_absorpt_correction_T_max 0.9494
_exptl_absorpt_correction_T_min 0.8174
_exptl_absorpt_correction_type multi-scan
_exptl_absorpt_process_details
; 
 Corrections were done with the SADABS program, utilizing the none merged
 raw data obtained from the integration process. Integration and final cell
 refinement were done with SAINT.

 SADABS reports ratio of Tmin/Tmax =  0.658340 

;
_exptl_crystal_colour colorless
_exptl_crystal_density_diffrn 1.434
_exptl_crystal_density_method 'not measured'
_exptl_crystal_description rod
_exptl_crystal_F_000 1496
_exptl_crystal_size_max 0.08
_exptl_crystal_size_mid 0.04
_exptl_crystal_size_min 0.02
_refine_diff_density_max 0.945
_refine_diff_density_min -0.642
_refine_diff_density_rms 0.078
_refine_ls_abs_structure_details 'Flack H D (1983), Acta Cryst. A39, 876-881'
_refine_ls_abs_structure_Flack 0.572(18)
_refine_ls_extinction_method none
_refine_ls_goodness_of_fit_ref 1.037
_refine_ls_hydrogen_treatment noref
_refine_ls_matrix_type full
_refine_ls_number_parameters 836
_refine_ls_number_reflns 9804
_refine_ls_number_restraints 1
_refine_ls_restrained_S_all 1.037
_refine_ls_R_factor_all 0.0629
_refine_ls_R_factor_gt 0.0575
_refine_ls_shift/su_max 0.007
_refine_ls_shift/su_mean 0.001
_refine_ls_structure_factor_coef Fsqd
_refine_ls_weighting_details 'calc w=1/[\s^2^(Fo^2^)+(0.1083P)^2^+0.6972P] where P=(Fo^2^+2Fc^2^)/3'
_refine_ls_weighting_scheme calc
_refine_ls_wR_factor_gt 0.1513
_refine_ls_wR_factor_ref 0.1562
_reflns_number_gt 8879
_reflns_number_total 9804
_reflns_threshold_expression >2sigma(I)
_cod_data_source_file ja106172d_si_005.cif
_cod_data_source_block sad_asym
_cod_original_sg_symbol_H-M 'P 21'
_cod_database_code 4103535

loop_
_symmetry_equiv_pos_as_xyz
'x, y, z'
'-x, y+1/2, -z'

loop_
_atom_site_label
_atom_site_type_symbol
_atom_site_fract_x
_atom_site_fract_y
_atom_site_fract_z
_atom_site_U_iso_or_equiv
_atom_site_adp_type
_atom_site_occupancy
_atom_site_symmetry_multiplicity
_atom_site_calc_flag
_atom_site_refinement_flags
C1 C 0.0455(3) 0.8425(4) 0.31518(17) 0.0220(9) Uani 1 1 d .
C2 C 0.0386(3) 0.6800(4) 0.38280(17) 0.0229(9) Uani 1 1 d .
C3 C 0.0596(3) 0.8090(4) 0.41040(17) 0.0225(9) Uani 1 1 d .
C4 C 0.0248(3) 0.5380(5) 0.4092(2) 0.0321(10) Uani 1 1 d .
H4A H 0.0608 0.4632 0.3976 0.048 Uiso 1 1 calc R
H4B H -0.0371 0.5107 0.3950 0.048 Uiso 1 1 calc R
H4C H 0.0417 0.5468 0.4522 0.048 Uiso 1 1 calc R
C5 C 0.0740(3) 0.8398(5) 0.47466(18) 0.0350(11) Uani 1 1 d .
H5A H 0.1174 0.9178 0.4869 0.053 Uiso 1 1 calc R
H5B H 0.0955 0.7517 0.4975 0.053 Uiso 1 1 calc R
H5C H 0.0186 0.8701 0.4816 0.053 Uiso 1 1 calc R
C6 C 0.0025(3) 0.5945(5) 0.27525(18) 0.0293(9) Uani 1 1 d .
H6 H -0.0022 0.6493 0.2380 0.035 Uiso 1 1 calc R
C7 C 0.0719(4) 0.4770(6) 0.2791(2) 0.0487(13) Uani 1 1 d .
H7A H 0.1297 0.5226 0.2865 0.073 Uiso 1 1 calc R
H7B H 0.0586 0.4228 0.2420 0.073 Uiso 1 1 calc R
H7C H 0.0720 0.4101 0.3114 0.073 Uiso 1 1 calc R
C8 C -0.0881(3) 0.5328(6) 0.2703(2) 0.0421(12) Uani 1 1 d .
H8A H -0.0835 0.4560 0.2998 0.063 Uiso 1 1 calc R
H8B H -0.1127 0.4921 0.2308 0.063 Uiso 1 1 calc R
H8C H -0.1263 0.6105 0.2771 0.063 Uiso 1 1 calc R
C9 C 0.0742(3) 1.0706(4) 0.3775(2) 0.0326(10) Uani 1 1 d .
H9 H 0.0657 1.1156 0.3378 0.039 Uiso 1 1 calc R
C10 C 0.0012(4) 1.1308(5) 0.4022(2) 0.0429(12) Uani 1 1 d .
H10A H -0.0546 1.0843 0.3820 0.064 Uiso 1 1 calc R
H10B H -0.0037 1.2362 0.3959 0.064 Uiso 1 1 calc R
H10C H 0.0155 1.1100 0.4445 0.064 Uiso 1 1 calc R
C11 C 0.1662(3) 1.1089(6) 0.4135(2) 0.0443(12) Uani 1 1 d .
H11A H 0.1743 1.0800 0.4545 0.066 Uiso 1 1 calc R
H11B H 0.1752 1.2141 0.4115 0.066 Uiso 1 1 calc R
H11C H 0.2087 1.0574 0.3976 0.066 Uiso 1 1 calc R
C12 C -0.0047(3) 0.9831(5) 0.19396(18) 0.0272(9) Uani 1 1 d .
C13 C -0.0616(3) 1.0821(5) 0.1052(2) 0.0392(11) Uani 1 1 d .
C14 C -0.1242(3) 1.0756(5) 0.1329(2) 0.0367(10) Uani 1 1 d .
C15 C -0.0677(4) 1.1430(7) 0.0463(2) 0.0505(13) Uani 1 1 d .
H15A H -0.0593 1.0649 0.0201 0.076 Uiso 1 1 calc R
H15B H -0.0222 1.2171 0.0496 0.076 Uiso 1 1 calc R
H15C H -0.1255 1.1872 0.0300 0.076 Uiso 1 1 calc R
C16 C -0.2172(3) 1.1285(7) 0.1092(2) 0.0556(15) Uani 1 1 d .
H16A H -0.2299 1.2006 0.1363 0.083 Uiso 1 1 calc R
H16B H -0.2576 1.0461 0.1054 0.083 Uiso 1 1 calc R
H16C H -0.2247 1.1733 0.0705 0.083 Uiso 1 1 calc R
C17 C 0.1014(3) 1.0041(6) 0.13226(19) 0.0369(11) Uani 1 1 d .
H17 H 0.1395 0.9531 0.1675 0.044 Uiso 1 1 calc R
C18 C 0.0964(3) 0.9055(6) 0.0799(2) 0.0455(12) Uani 1 1 d .
H18A H 0.0675 0.8142 0.0849 0.068 Uiso 1 1 calc R
H18B H 0.1558 0.8849 0.0774 0.068 Uiso 1 1 calc R
H18C H 0.0628 0.9539 0.0437 0.068 Uiso 1 1 calc R
C19 C 0.1439(3) 1.1516(6) 0.1293(2) 0.0460(12) Uani 1 1 d .
H19A H 0.1113 1.2030 0.0936 0.069 Uiso 1 1 calc R
H19B H 0.2046 1.1373 0.1284 0.069 Uiso 1 1 calc R
H19C H 0.1431 1.2093 0.1640 0.069 Uiso 1 1 calc R
C20 C -0.1388(3) 0.9826(5) 0.2319(2) 0.0343(10) Uani 1 1 d .
H20 H -0.0968 0.9313 0.2654 0.041 Uiso 1 1 calc R
C21 C -0.1626(4) 1.1219(6) 0.2567(3) 0.0567(15) Uani 1 1 d .
H21A H -0.1108 1.1845 0.2690 0.085 Uiso 1 1 calc R
H21B H -0.1843 1.1003 0.2908 0.085 Uiso 1 1 calc R
H21C H -0.2085 1.1720 0.2266 0.085 Uiso 1 1 calc R
C22 C -0.2135(3) 0.8787(7) 0.2084(2) 0.0518(14) Uani 1 1 d .
H22A H -0.2610 0.9289 0.1795 0.078 Uiso 1 1 calc R
H22B H -0.2350 0.8432 0.2409 0.078 Uiso 1 1 calc R
H22C H -0.1932 0.7962 0.1894 0.078 Uiso 1 1 calc R
C23 C 0.1511(3) 1.0391(5) 0.27421(18) 0.0290(9) Uani 1 1 d .
C24 C 0.5411(2) 0.6767(4) 0.31223(16) 0.0188(8) Uani 1 1 d .
C25 C 0.5560(3) 0.6988(4) 0.40780(17) 0.0224(9) Uani 1 1 d .
C26 C 0.5361(3) 0.8335(4) 0.38270(17) 0.0210(8) Uani 1 1 d .
C27 C 0.5694(3) 0.6606(5) 0.47106(17) 0.0301(9) Uani 1 1 d .
H27A H 0.5126 0.6404 0.4781 0.045 Uiso 1 1 calc R
H27B H 0.5977 0.7421 0.4959 0.045 Uiso 1 1 calc R
H27C H 0.6068 0.5741 0.4808 0.045 Uiso 1 1 calc R
C28 C 0.5232(3) 0.9712(4) 0.41197(18) 0.0279(9) Uani 1 1 d .
H28A H 0.5265 0.9518 0.4533 0.042 Uiso 1 1 calc R
H28B H 0.4656 1.0119 0.3920 0.042 Uiso 1 1 calc R
H28C H 0.5689 1.0409 0.4099 0.042 Uiso 1 1 calc R
C29 C 0.5679(3) 0.4415(4) 0.3699(2) 0.0278(9) Uani 1 1 d .
H29 H 0.5592 0.4019 0.3293 0.033 Uiso 1 1 calc R
C30 C 0.6603(3) 0.3979(5) 0.4052(2) 0.0381(11) Uani 1 1 d .
H30A H 0.6673 0.4143 0.4472 0.057 Uiso 1 1 calc R
H30B H 0.7032 0.4566 0.3925 0.057 Uiso 1 1 calc R
H30C H 0.6697 0.2946 0.3985 0.057 Uiso 1 1 calc R
C31 C 0.4962(3) 0.3770(5) 0.3927(2) 0.0403(12) Uani 1 1 d .
H31A H 0.4898 0.2733 0.3827 0.060 Uiso 1 1 calc R
H31B H 0.4408 0.4273 0.3745 0.060 Uiso 1 1 calc R
H31C H 0.5113 0.3885 0.4355 0.060 Uiso 1 1 calc R
C32 C 0.4992(3) 0.9304(4) 0.27671(17) 0.0256(9) Uani 1 1 d .
H32 H 0.4932 0.8793 0.2385 0.031 Uiso 1 1 calc R
C33 C 0.4088(3) 0.9903(6) 0.2741(2) 0.0373(11) Uani 1 1 d .
H33A H 0.3690 0.9095 0.2750 0.056 Uiso 1 1 calc R
H33B H 0.3863 1.0458 0.2376 0.056 Uiso 1 1 calc R
H33C H 0.4131 1.0541 0.3080 0.056 Uiso 1 1 calc R
C34 C 0.5695(3) 1.0448(5) 0.2819(2) 0.0412(12) Uani 1 1 d .
H34A H 0.5545 1.1064 0.2467 0.062 Uiso 1 1 calc R
H34B H 0.6260 0.9971 0.2855 0.062 Uiso 1 1 calc R
H34C H 0.5737 1.1049 0.3168 0.062 Uiso 1 1 calc R
C35 C 0.4887(3) 0.5798(4) 0.18481(17) 0.0260(9) Uani 1 1 d .
C36 C 0.4302(3) 0.5389(5) 0.08944(19) 0.0346(10) Uani 1 1 d .
C37 C 0.3637(3) 0.5358(5) 0.11620(18) 0.0310(9) Uani 1 1 d .
C38 C 0.4206(3) 0.5175(6) 0.02464(19) 0.0398(11) Uani 1 1 d .
H38A H 0.4134 0.6123 0.0049 0.060 Uiso 1 1 calc R
H38B H 0.3691 0.4569 0.0074 0.060 Uiso 1 1 calc R
H38C H 0.4731 0.4695 0.0196 0.060 Uiso 1 1 calc R
C39 C 0.2680(3) 0.5125(6) 0.0877(2) 0.0435(11) Uani 1 1 d .
H39A H 0.2594 0.4792 0.0471 0.065 Uiso 1 1 calc R
H39B H 0.2365 0.6041 0.0876 0.065 Uiso 1 1 calc R
H39C H 0.2456 0.4388 0.1097 0.065 Uiso 1 1 calc R
C40 C 0.5955(3) 0.5804(5) 0.12336(18) 0.0355(10) Uani 1 1 d .
H40 H 0.6343 0.6182 0.1614 0.043 Uiso 1 1 calc R
C41 C 0.6321(4) 0.4330(6) 0.1131(2) 0.0464(12) Uani 1 1 d .
H41A H 0.6263 0.3648 0.1437 0.070 Uiso 1 1 calc R
H41B H 0.6941 0.4433 0.1147 0.070 Uiso 1 1 calc R
H41C H 0.5995 0.3958 0.0744 0.070 Uiso 1 1 calc R
C42 C 0.5969(3) 0.6933(6) 0.0766(2) 0.0454(13) Uani 1 1 d .
H42A H 0.5626 0.6579 0.0380 0.068 Uiso 1 1 calc R
H42B H 0.6575 0.7103 0.0760 0.068 Uiso 1 1 calc R
H42C H 0.5716 0.7846 0.0858 0.068 Uiso 1 1 calc R
C43 C 0.3555(3) 0.5625(5) 0.22334(18) 0.0274(9) Uani 1 1 d .
H43 H 0.3969 0.6050 0.2594 0.033 Uiso 1 1 calc R
C44 C 0.2744(3) 0.6593(6) 0.2069(2) 0.0394(11) Uani 1 1 d .
H44A H 0.2258 0.6063 0.1802 0.059 Uiso 1 1 calc R
H44B H 0.2869 0.7473 0.1872 0.059 Uiso 1 1 calc R
H44C H 0.2584 0.6865 0.2426 0.059 Uiso 1 1 calc R
C45 C 0.3362(4) 0.4064(5) 0.2380(2) 0.0434(12) Uani 1 1 d .
H45A H 0.3050 0.4074 0.2684 0.065 Uiso 1 1 calc R
H45B H 0.3914 0.3530 0.2526 0.065 Uiso 1 1 calc R
H45C H 0.2998 0.3587 0.2025 0.065 Uiso 1 1 calc R
C46 C 0.6392(3) 0.4822(5) 0.26386(19) 0.0321(10) Uani 1 1 d .
C47 C 0.2830(3) 0.5902(6) 0.4290(2) 0.0427(13) Uani 1 1 d .
C48 C 0.7832(3) 0.9084(6) 0.43010(19) 0.0369(11) Uani 1 1 d .
C49 C 0.4118(5) 0.1334(6) 0.0962(2) 0.0596(17) Uani 1 1 d .
N1 N 0.0306(2) 0.7012(3) 0.32401(14) 0.0211(7) Uani 1 1 d .
N2 N 0.0623(2) 0.9109(3) 0.36805(14) 0.0225(7) Uani 1 1 d .
N3 N 0.0144(2) 1.0233(4) 0.14359(15) 0.0333(8) Uani 1 1 d .
N4 N -0.0895(2) 1.0131(4) 0.18758(15) 0.0306(8) Uani 1 1 d .
N5 N 0.2000(3) 1.1331(5) 0.28341(19) 0.0455(10) Uani 1 1 d .
N6 N 0.5584(2) 0.6034(3) 0.36361(14) 0.0204(7) Uani 1 1 d .
N7 N 0.5263(2) 0.8172(3) 0.32385(14) 0.0200(7) Uani 1 1 d .
N8 N 0.5062(2) 0.5654(4) 0.13159(15) 0.0297(8) Uani 1 1 d .
N9 N 0.4018(2) 0.5612(4) 0.17576(14) 0.0285(8) Uani 1 1 d .
N10 N 0.6847(3) 0.3852(5) 0.26802(19) 0.0479(11) Uani 1 1 d .
O1 O 0.36236(19) 0.6675(4) 0.35297(13) 0.0347(7) Uani 1 1 d .
O2 O 0.2239(2) 0.7812(4) 0.34871(14) 0.0416(8) Uani 1 1 d .
O3 O 0.3532(3) 0.8393(5) 0.42875(17) 0.0592(11) Uani 1 1 d .
O4 O 0.8479(2) 0.6582(4) 0.42445(15) 0.0515(9) Uani 1 1 d .
O5 O 0.86318(19) 0.8389(4) 0.35380(13) 0.0354(7) Uani 1 1 d .
O6 O 0.7220(2) 0.7289(4) 0.34483(14) 0.0415(8) Uani 1 1 d .
O7 O 0.3993(3) -0.1066(4) 0.03893(16) 0.0574(10) Uani 1 1 d .
O8 O 0.4797(3) -0.1040(5) 0.14207(16) 0.0593(11) Uani 1 1 d .
O9 O 0.3207(3) -0.0864(5) 0.1126(2) 0.0760(13) Uani 1 1 d .
F1 F 0.2353(2) 0.4885(4) 0.39620(16) 0.0708(10) Uani 1 1 d .
F2 F 0.2387(2) 0.6403(4) 0.46538(13) 0.0634(10) Uani 1 1 d .
F3 F 0.35561(19) 0.5280(5) 0.46144(14) 0.0667(10) Uani 1 1 d .
F4 F 0.8568(2) 0.9632(5) 0.46482(13) 0.0691(11) Uani 1 1 d .
F5 F 0.73609(18) 0.8582(4) 0.46418(12) 0.0529(8) Uani 1 1 d .
F6 F 0.7391(2) 1.0174(4) 0.39855(14) 0.0627(9) Uani 1 1 d .
F7 F 0.4151(3) 0.1919(4) 0.14757(14) 0.0932(15) Uani 1 1 d .
F8 F 0.4821(3) 0.1734(4) 0.08109(16) 0.0747(10) Uani 1 1 d .
F9 F 0.3420(3) 0.1929(4) 0.05571(16) 0.0762(11) Uani 1 1 d .
P1 P 0.08192(7) 0.88430(11) 0.24989(4) 0.0235(2) Uani 1 1 d .
P2 P 0.57826(7) 0.64821(11) 0.24640(4) 0.0231(2) Uani 1 1 d .
S1 S 0.30853(7) 0.73728(12) 0.38466(4) 0.0297(3) Uani 1 1 d .
S2 S 0.80733(7) 0.76600(11) 0.38293(4) 0.0278(2) Uani 1 1 d .
S3 S 0.40135(10) -0.06457(13) 0.09752(5) 0.0444(3) Uani 1 1 d .
S4 S 0.95629(19) 0.5513(3) 0.10818(7) 0.1045(9) Uani 1 1 d .
O10 O 1.0097(3) 0.5018(7) 0.07233(18) 0.0863(15) Uani 1 1 d .
O11 O 0.9883(4) 0.6731(7) 0.14495(17) 0.111(2) Uani 1 1 d .
O12 O 0.9203(7) 0.4373(8) 0.1360(3) 0.188(5) Uani 1 1 d .
C50 C 0.8666(6) 0.6263(16) 0.0615(6) 0.153(6) Uani 1 1 d .
F10 F 0.8873(3) 0.7284(8) 0.0235(2) 0.124(2) Uani 1 1 d .
F12 F 0.8163(3) 0.5259(10) 0.0228(3) 0.179(4) Uani 1 1 d .
F11 F 0.8120(4) 0.6943(13) 0.0849(4) 0.257(6) Uani 1 1 d .

loop_
_atom_site_aniso_label
_atom_site_aniso_U_11
_atom_site_aniso_U_22
_atom_site_aniso_U_33
_atom_site_aniso_U_23
_atom_site_aniso_U_13
_atom_site_aniso_U_12
C1 0.023(2) 0.022(2) 0.022(2) 0.0012(17) 0.0086(17) 0.0015(16)
C2 0.026(2) 0.022(2) 0.025(2) 0.0088(18) 0.0125(17) 0.0037(17)
C3 0.023(2) 0.023(2) 0.025(2) 0.0024(18) 0.0114(17) -0.0001(16)
C4 0.037(3) 0.025(2) 0.035(2) 0.011(2) 0.011(2) 0.0020(18)
C5 0.047(3) 0.037(2) 0.024(2) -0.002(2) 0.013(2) -0.003(2)
C6 0.034(2) 0.026(2) 0.029(2) -0.0065(19) 0.0115(18) -0.0008(19)
C7 0.061(4) 0.037(3) 0.048(3) -0.014(2) 0.015(3) 0.012(2)
C8 0.046(3) 0.046(3) 0.036(2) -0.013(2) 0.014(2) -0.018(2)
C9 0.044(3) 0.017(2) 0.043(3) -0.003(2) 0.022(2) -0.0050(18)
C10 0.053(3) 0.022(2) 0.066(3) -0.004(2) 0.037(3) 0.000(2)
C11 0.051(3) 0.037(3) 0.049(3) -0.013(2) 0.021(2) -0.019(2)
C12 0.025(2) 0.028(2) 0.031(2) 0.0061(18) 0.0124(17) 0.0022(17)
C13 0.043(3) 0.037(3) 0.034(2) 0.007(2) 0.005(2) 0.003(2)
C14 0.034(3) 0.038(3) 0.038(2) 0.008(2) 0.010(2) 0.008(2)
C15 0.053(3) 0.064(3) 0.034(2) 0.013(3) 0.010(2) 0.000(3)
C16 0.044(3) 0.073(4) 0.045(3) 0.013(3) 0.004(2) 0.020(3)
C17 0.033(2) 0.050(3) 0.030(2) 0.011(2) 0.0125(19) 0.000(2)
C18 0.045(3) 0.059(3) 0.038(3) 0.002(3) 0.020(2) -0.001(2)
C19 0.043(3) 0.054(3) 0.046(3) 0.011(3) 0.021(2) -0.004(2)
C20 0.029(2) 0.041(3) 0.037(2) 0.007(2) 0.016(2) 0.004(2)
C21 0.068(4) 0.045(3) 0.065(4) 0.007(3) 0.031(3) 0.022(3)
C22 0.044(3) 0.072(4) 0.039(3) 0.010(3) 0.012(2) -0.005(3)
C23 0.030(2) 0.030(2) 0.028(2) 0.009(2) 0.0106(18) 0.000(2)
C24 0.018(2) 0.0173(19) 0.024(2) -0.0025(17) 0.0098(16) -0.0028(15)
C25 0.025(2) 0.023(2) 0.0194(19) 0.0003(17) 0.0069(16) -0.0036(16)
C26 0.019(2) 0.0228(19) 0.020(2) 0.0005(17) 0.0032(16) -0.0027(16)
C27 0.034(2) 0.030(2) 0.028(2) 0.001(2) 0.0113(18) -0.0013(19)
C28 0.035(3) 0.022(2) 0.028(2) 0.0000(18) 0.0107(19) 0.0015(17)
C29 0.038(3) 0.0116(18) 0.034(2) 0.0050(18) 0.0114(19) 0.0045(17)
C30 0.045(3) 0.026(2) 0.045(3) 0.004(2) 0.015(2) 0.010(2)
C31 0.052(3) 0.019(2) 0.055(3) 0.004(2) 0.023(2) -0.002(2)
C32 0.032(2) 0.021(2) 0.0241(19) 0.0038(18) 0.0092(17) 0.0026(18)
C33 0.038(3) 0.034(2) 0.040(2) 0.008(2) 0.009(2) 0.008(2)
C34 0.049(3) 0.029(2) 0.046(3) 0.010(2) 0.012(2) -0.009(2)
C35 0.032(2) 0.0208(19) 0.026(2) -0.0073(18) 0.0092(17) -0.0012(17)
C36 0.044(3) 0.030(2) 0.030(2) -0.008(2) 0.011(2) 0.0010(19)
C37 0.036(2) 0.029(2) 0.027(2) -0.0049(19) 0.0074(18) -0.0027(18)
C38 0.048(3) 0.043(3) 0.027(2) 0.000(2) 0.007(2) 0.004(2)
C39 0.041(3) 0.050(3) 0.038(2) -0.005(2) 0.008(2) -0.002(2)
C40 0.041(3) 0.044(3) 0.028(2) -0.007(2) 0.0185(19) 0.003(2)
C41 0.048(3) 0.049(3) 0.049(3) -0.007(3) 0.025(2) 0.007(2)
C42 0.049(3) 0.056(3) 0.039(3) 0.004(2) 0.025(2) 0.000(2)
C43 0.029(2) 0.030(2) 0.027(2) -0.0045(19) 0.0146(17) -0.0048(18)
C44 0.035(3) 0.048(3) 0.036(2) -0.001(2) 0.013(2) 0.003(2)
C45 0.056(3) 0.033(3) 0.044(3) -0.003(2) 0.018(2) -0.009(2)
C46 0.033(2) 0.037(2) 0.030(2) -0.006(2) 0.0138(19) 0.001(2)
C47 0.027(3) 0.061(3) 0.043(3) 0.025(3) 0.014(2) 0.004(2)
C48 0.026(2) 0.051(3) 0.035(2) -0.014(2) 0.009(2) -0.006(2)
C49 0.109(5) 0.037(3) 0.044(3) 0.008(3) 0.041(3) 0.015(3)
N1 0.0235(18) 0.0178(16) 0.0221(16) 0.0012(14) 0.0064(14) 0.0015(13)
N2 0.0237(18) 0.0187(17) 0.0264(17) -0.0011(15) 0.0090(14) -0.0022(13)
N3 0.032(2) 0.044(2) 0.0246(17) 0.0082(17) 0.0102(15) 0.0010(17)
N4 0.029(2) 0.035(2) 0.0294(18) 0.0093(16) 0.0112(15) 0.0034(16)
N5 0.045(2) 0.045(2) 0.050(2) 0.002(2) 0.019(2) -0.012(2)
N6 0.0263(19) 0.0128(15) 0.0245(17) 0.0001(14) 0.0107(14) 0.0006(13)
N7 0.0266(19) 0.0124(15) 0.0224(16) -0.0006(14) 0.0093(14) -0.0006(13)
N8 0.031(2) 0.033(2) 0.0286(17) -0.0036(16) 0.0142(15) 0.0034(16)
N9 0.0265(19) 0.0310(19) 0.0290(17) -0.0045(16) 0.0096(14) -0.0026(15)
N10 0.057(3) 0.042(2) 0.051(2) -0.005(2) 0.026(2) 0.017(2)
O1 0.0321(17) 0.0405(18) 0.0353(15) 0.0076(15) 0.0156(13) 0.0048(14)
O2 0.0335(19) 0.051(2) 0.0432(17) 0.0246(17) 0.0152(15) 0.0151(16)
O3 0.054(2) 0.070(3) 0.060(2) -0.024(2) 0.025(2) -0.015(2)
O4 0.056(2) 0.052(2) 0.053(2) 0.0159(19) 0.0264(18) 0.0175(19)
O5 0.0285(17) 0.0451(19) 0.0369(16) 0.0000(16) 0.0162(14) -0.0022(14)
O6 0.0304(18) 0.053(2) 0.0441(18) -0.0193(17) 0.0144(14) -0.0101(15)
O7 0.082(3) 0.046(2) 0.0414(19) 0.0062(18) 0.0124(19) 0.013(2)
O8 0.084(3) 0.051(2) 0.041(2) -0.0044(19) 0.0159(19) 0.016(2)
O9 0.076(3) 0.077(3) 0.092(3) 0.032(3) 0.050(3) 0.010(2)
F1 0.072(2) 0.054(2) 0.082(2) 0.021(2) 0.0143(19) -0.0183(18)
F2 0.0523(19) 0.094(3) 0.0552(17) 0.028(2) 0.0338(15) 0.0141(19)
F3 0.0385(17) 0.099(3) 0.0656(19) 0.053(2) 0.0196(15) 0.0237(17)
F4 0.0442(18) 0.110(3) 0.0553(18) -0.051(2) 0.0178(15) -0.0297(19)
F5 0.0428(17) 0.082(2) 0.0426(15) -0.0183(16) 0.0270(13) -0.0096(16)
F6 0.082(2) 0.0442(18) 0.066(2) -0.0095(17) 0.0273(18) 0.0183(17)
F7 0.200(5) 0.0433(19) 0.0457(18) 0.0045(17) 0.049(2) 0.023(2)
F8 0.099(3) 0.058(2) 0.074(2) 0.0064(19) 0.037(2) -0.024(2)
F9 0.114(3) 0.0421(18) 0.071(2) 0.0208(18) 0.023(2) 0.0279(19)
P1 0.0258(6) 0.0237(5) 0.0238(5) 0.0046(4) 0.0115(4) 0.0030(4)
P2 0.0250(6) 0.0243(5) 0.0227(5) -0.0042(4) 0.0108(4) -0.0011(4)
S1 0.0265(6) 0.0342(6) 0.0308(5) 0.0030(5) 0.0120(4) 0.0001(4)
S2 0.0246(6) 0.0316(5) 0.0298(5) -0.0035(5) 0.0117(4) -0.0010(4)
S3 0.0661(9) 0.0321(6) 0.0405(6) 0.0097(5) 0.0241(6) 0.0092(6)
S4 0.172(2) 0.1147(17) 0.0391(8) -0.0326(10) 0.0492(11) -0.0976(17)
O10 0.093(3) 0.110(4) 0.046(2) 0.000(3) 0.005(2) -0.021(3)
O11 0.194(6) 0.111(4) 0.030(2) -0.021(3) 0.033(3) -0.095(4)
O12 0.369(12) 0.141(6) 0.106(4) -0.076(5) 0.153(6) -0.176(8)
C50 0.085(7) 0.232(14) 0.187(11) -0.159(11) 0.112(8) -0.083(8)
F10 0.082(3) 0.189(6) 0.087(3) -0.053(4) -0.002(3) 0.040(4)
F12 0.066(3) 0.288(9) 0.187(6) -0.172(6) 0.043(3) -0.059(4)
F11 0.121(5) 0.410(15) 0.290(9) -0.262(11) 0.141(6) -0.089(7)

loop_
_atom_type_symbol
_atom_type_description
_atom_type_scat_dispersion_real
_atom_type_scat_dispersion_imag
_atom_type_scat_source
C C 0.0181 0.0091 'International Tables Vol C Tables 4.2.6.8 and 6.1.1.4'
H H 0.0000 0.0000 'International Tables Vol C Tables 4.2.6.8 and 6.1.1.4'
N N 0.0311 0.0180 'International Tables Vol C Tables 4.2.6.8 and 6.1.1.4'
O O 0.0492 0.0322 'International Tables Vol C Tables 4.2.6.8 and 6.1.1.4'
F F 0.0727 0.0534 'International Tables Vol C Tables 4.2.6.8 and 6.1.1.4'
P P 0.2955 0.4335 'International Tables Vol C Tables 4.2.6.8 and 6.1.1.4'
S S 0.3331 0.5567 'International Tables Vol C Tables 4.2.6.8 and 6.1.1.4'

loop_
_geom_angle_atom_site_label_1
_geom_angle_atom_site_label_2
_geom_angle_atom_site_label_3
_geom_angle
N1 C1 N2 107.6(3)
N1 C1 P1 116.3(3)
N2 C1 P1 130.6(3)
C3 C2 N1 107.8(3)
C3 C2 C4 127.8(4)
N1 C2 C4 124.4(4)
C2 C3 N2 107.4(3)
C2 C3 C5 127.1(4)
N2 C3 C5 125.5(4)
C2 C4 H4A 109.5
C2 C4 H4B 109.5
H4A C4 H4B 109.5
C2 C4 H4C 109.5
H4A C4 H4C 109.5
H4B C4 H4C 109.5
C3 C5 H5A 109.5
C3 C5 H5B 109.5
H5A C5 H5B 109.5
C3 C5 H5C 109.5
H5A C5 H5C 109.5
H5B C5 H5C 109.5
N1 C6 C8 112.3(3)
N1 C6 C7 111.4(4)
C8 C6 C7 113.2(4)
N1 C6 H6 106.5
C8 C6 H6 106.5
C7 C6 H6 106.5
C6 C7 H7A 109.5
C6 C7 H7B 109.5
H7A C7 H7B 109.5
C6 C7 H7C 109.5
H7A C7 H7C 109.5
H7B C7 H7C 109.5
C6 C8 H8A 109.5
C6 C8 H8B 109.5
H8A C8 H8B 109.5
C6 C8 H8C 109.5
H8A C8 H8C 109.5
H8B C8 H8C 109.5
N2 C9 C11 112.1(4)
N2 C9 C10 109.4(4)
C11 C9 C10 114.5(4)
N2 C9 H9 106.8
C11 C9 H9 106.8
C10 C9 H9 106.8
C9 C10 H10A 109.5
C9 C10 H10B 109.5
H10A C10 H10B 109.5
C9 C10 H10C 109.5
H10A C10 H10C 109.5
H10B C10 H10C 109.5
C9 C11 H11A 109.5
C9 C11 H11B 109.5
H11A C11 H11B 109.5
C9 C11 H11C 109.5
H11A C11 H11C 109.5
H11B C11 H11C 109.5
N4 C12 N3 108.0(3)
N4 C12 P1 134.6(3)
N3 C12 P1 117.0(3)
C14 C13 N3 106.9(4)
C14 C13 C15 128.1(4)
N3 C13 C15 125.0(4)
C13 C14 N4 108.7(4)
C13 C14 C16 126.2(4)
N4 C14 C16 125.1(4)
C13 C15 H15A 109.5
C13 C15 H15B 109.5
H15A C15 H15B 109.5
C13 C15 H15C 109.5
H15A C15 H15C 109.5
H15B C15 H15C 109.5
C14 C16 H16A 109.5
C14 C16 H16B 109.5
H16A C16 H16B 109.5
C14 C16 H16C 109.5
H16A C16 H16C 109.5
H16B C16 H16C 109.5
N3 C17 C18 112.1(4)
N3 C17 C19 110.4(4)
C18 C17 C19 114.6(4)
N3 C17 H17 106.4
C18 C17 H17 106.4
C19 C17 H17 106.4
C17 C18 H18A 109.5
C17 C18 H18B 109.5
H18A C18 H18B 109.5
C17 C18 H18C 109.5
H18A C18 H18C 109.5
H18B C18 H18C 109.5
C17 C19 H19A 109.5
C17 C19 H19B 109.5
H19A C19 H19B 109.5
C17 C19 H19C 109.5
H19A C19 H19C 109.5
H19B C19 H19C 109.5
N4 C20 C21 110.6(4)
N4 C20 C22 111.9(4)
C21 C20 C22 115.3(4)
N4 C20 H20 106.1
C21 C20 H20 106.1
C22 C20 H20 106.1
C20 C21 H21A 109.5
C20 C21 H21B 109.5
H21A C21 H21B 109.5
C20 C21 H21C 109.5
H21A C21 H21C 109.5
H21B C21 H21C 109.5
C20 C22 H22A 109.5
C20 C22 H22B 109.5
H22A C22 H22B 109.5
C20 C22 H22C 109.5
H22A C22 H22C 109.5
H22B C22 H22C 109.5
N5 C23 P1 170.5(4)
N6 C24 N7 107.2(3)
N6 C24 P2 131.4(3)
N7 C24 P2 115.1(3)
C26 C25 N6 107.4(3)
C26 C25 C27 126.7(4)
N6 C25 C27 125.9(4)
N7 C26 C25 106.8(3)
N7 C26 C28 125.3(4)
C25 C26 C28 127.8(3)
C25 C27 H27A 109.5
C25 C27 H27B 109.5
H27A C27 H27B 109.5
C25 C27 H27C 109.5
H27A C27 H27C 109.5
H27B C27 H27C 109.5
C26 C28 H28A 109.5
C26 C28 H28B 109.5
H28A C28 H28B 109.5
C26 C28 H28C 109.5
H28A C28 H28C 109.5
H28B C28 H28C 109.5
N6 C29 C31 111.1(4)
N6 C29 C30 111.7(4)
C31 C29 C30 114.1(4)
N6 C29 H29 106.4
C31 C29 H29 106.4
C30 C29 H29 106.4
C29 C30 H30A 109.5
C29 C30 H30B 109.5
H30A C30 H30B 109.5
C29 C30 H30C 109.5
H30A C30 H30C 109.5
H30B C30 H30C 109.5
C29 C31 H31A 109.5
C29 C31 H31B 109.5
H31A C31 H31B 109.5
C29 C31 H31C 109.5
H31A C31 H31C 109.5
H31B C31 H31C 109.5
N7 C32 C34 111.7(3)
N7 C32 C33 110.7(3)
C34 C32 C33 114.8(4)
N7 C32 H32 106.4
C34 C32 H32 106.4
C33 C32 H32 106.4
C32 C33 H33A 109.5
C32 C33 H33B 109.5
H33A C33 H33B 109.5
C32 C33 H33C 109.5
H33A C33 H33C 109.5
H33B C33 H33C 109.5
C32 C34 H34A 109.5
C32 C34 H34B 109.5
H34A C34 H34B 109.5
C32 C34 H34C 109.5
H34A C34 H34C 109.5
H34B C34 H34C 109.5
N9 C35 N8 107.7(3)
N9 C35 P2 134.5(3)
N8 C35 P2 116.7(3)
N8 C36 C37 107.9(4)
N8 C36 C38 125.9(4)
C37 C36 C38 126.3(4)
C36 C37 N9 106.8(4)
C36 C37 C39 127.6(4)
N9 C37 C39 125.6(4)
C36 C38 H38A 109.5
C36 C38 H38B 109.5
H38A C38 H38B 109.5
C36 C38 H38C 109.5
H38A C38 H38C 109.5
H38B C38 H38C 109.5
C37 C39 H39A 109.5
C37 C39 H39B 109.5
H39A C39 H39B 109.5
C37 C39 H39C 109.5
H39A C39 H39C 109.5
H39B C39 H39C 109.5
N8 C40 C41 111.0(4)
N8 C40 C42 111.5(4)
C41 C40 C42 114.1(4)
N8 C40 H40 106.6
C41 C40 H40 106.6
C42 C40 H40 106.6
C40 C41 H41A 109.5
C40 C41 H41B 109.5
H41A C41 H41B 109.5
C40 C41 H41C 109.5
H41A C41 H41C 109.5
H41B C41 H41C 109.5
C40 C42 H42A 109.5
C40 C42 H42B 109.5
H42A C42 H42B 109.5
C40 C42 H42C 109.5
H42A C42 H42C 109.5
H42B C42 H42C 109.5
N9 C43 C44 111.6(3)
N9 C43 C45 109.5(3)
C44 C43 C45 113.3(4)
N9 C43 H43 107.4
C44 C43 H43 107.4
C45 C43 H43 107.4
C43 C44 H44A 109.5
C43 C44 H44B 109.5
H44A C44 H44B 109.5
C43 C44 H44C 109.5
H44A C44 H44C 109.5
H44B C44 H44C 109.5
C43 C45 H45A 109.5
C43 C45 H45B 109.5
H45A C45 H45B 109.5
C43 C45 H45C 109.5
H45A C45 H45C 109.5
H45B C45 H45C 109.5
N10 C46 P2 168.3(4)
F1 C47 F3 107.5(5)
F1 C47 F2 107.7(4)
F3 C47 F2 107.8(4)
F1 C47 S1 111.8(3)
F3 C47 S1 110.8(3)
F2 C47 S1 110.9(4)
F6 C48 F5 107.8(4)
F6 C48 F4 107.3(4)
F5 C48 F4 107.8(4)
F6 C48 S2 111.4(3)
F5 C48 S2 111.8(3)
F4 C48 S2 110.5(3)
F7 C49 F8 108.5(6)
F7 C49 F9 107.5(5)
F8 C49 F9 106.4(4)
F7 C49 S3 111.9(4)
F8 C49 S3 111.7(4)
F9 C49 S3 110.6(5)
C1 N1 C2 108.8(3)
C1 N1 C6 123.0(3)
C2 N1 C6 128.0(3)
C1 N2 C3 108.4(3)
C1 N2 C9 125.3(4)
C3 N2 C9 126.1(4)
C12 N3 C13 108.0(4)
C12 N3 C17 124.8(4)
C13 N3 C17 127.2(3)
C12 N4 C14 108.4(3)
C12 N4 C20 125.9(3)
C14 N4 C20 125.6(3)
C24 N6 C25 109.0(3)
C24 N6 C29 125.1(3)
C25 N6 C29 125.5(4)
C24 N7 C26 109.6(3)
C24 N7 C32 122.8(3)
C26 N7 C32 127.6(3)
C36 N8 C35 109.0(3)
C36 N8 C40 127.2(3)
C35 N8 C40 123.8(4)
C35 N9 C37 108.7(3)
C35 N9 C43 124.9(3)
C37 N9 C43 126.4(3)
C23 P1 C1 101.87(19)
C23 P1 C12 96.2(2)
C1 P1 C12 110.88(18)
C46 P2 C24 101.99(18)
C46 P2 C35 98.1(2)
C24 P2 C35 111.12(18)
O2 S1 O3 116.1(2)
O2 S1 O1 114.38(18)
O3 S1 O1 115.1(2)
O2 S1 C47 103.1(2)
O3 S1 C47 102.2(3)
O1 S1 C47 103.3(2)
O4 S2 O5 115.9(2)
O4 S2 O6 115.7(2)
O5 S2 O6 114.22(19)
O4 S2 C48 102.1(2)
O5 S2 C48 102.8(2)
O6 S2 C48 103.3(2)
O7 S3 O8 115.0(2)
O7 S3 O9 115.0(3)
O8 S3 O9 115.7(3)
O7 S3 C49 103.3(2)
O8 S3 C49 101.5(3)
O9 S3 C49 103.5(3)
O11 S4 O10 116.3(4)
O11 S4 O12 114.5(3)
O10 S4 O12 114.6(5)
O11 S4 C50 99.9(5)
O10 S4 C50 105.9(3)
O12 S4 C50 103.0(6)
F11 C50 F12 105.6(7)
F11 C50 F10 104.6(13)
F12 C50 F10 102.5(10)
F11 C50 S4 117.2(10)
F12 C50 S4 112.8(10)
F10 C50 S4 112.8(5)

loop_
_geom_bond_atom_site_label_1
_geom_bond_atom_site_label_2
_geom_bond_distance
C1 N1 1.347(5)
C1 N2 1.358(5)
C1 P1 1.834(4)
C2 C3 1.349(6)
C2 N1 1.374(5)
C2 C4 1.488(6)
C3 N2 1.380(5)
C3 C5 1.499(5)
C4 H4A 0.9800
C4 H4B 0.9800
C4 H4C 0.9800
C5 H5A 0.9800
C5 H5B 0.9800
C5 H5C 0.9800
C6 N1 1.484(5)
C6 C8 1.521(6)
C6 C7 1.528(6)
C6 H6 1.0000
C7 H7A 0.9800
C7 H7B 0.9800
C7 H7C 0.9800
C8 H8A 0.9800
C8 H8B 0.9800
C8 H8C 0.9800
C9 N2 1.489(5)
C9 C11 1.514(7)
C9 C10 1.539(6)
C9 H9 1.0000
C10 H10A 0.9800
C10 H10B 0.9800
C10 H10C 0.9800
C11 H11A 0.9800
C11 H11B 0.9800
C11 H11C 0.9800
C12 N4 1.342(5)
C12 N3 1.360(5)
C12 P1 1.858(4)
C13 C14 1.336(7)
C13 N3 1.401(6)
C13 C15 1.480(6)
C14 N4 1.381(5)
C14 C16 1.509(7)
C15 H15A 0.9800
C15 H15B 0.9800
C15 H15C 0.9800
C16 H16A 0.9800
C16 H16B 0.9800
C16 H16C 0.9800
C17 N3 1.490(6)
C17 C18 1.518(7)
C17 C19 1.524(7)
C17 H17 1.0000
C18 H18A 0.9800
C18 H18B 0.9800
C18 H18C 0.9800
C19 H19A 0.9800
C19 H19B 0.9800
C19 H19C 0.9800
C20 N4 1.499(5)
C20 C21 1.501(7)
C20 C22 1.504(7)
C20 H20 1.0000
C21 H21A 0.9800
C21 H21B 0.9800
C21 H21C 0.9800
C22 H22A 0.9800
C22 H22B 0.9800
C22 H22C 0.9800
C23 N5 1.141(6)
C23 P1 1.792(5)
C24 N6 1.349(5)
C24 N7 1.354(5)
C24 P2 1.831(4)
C25 C26 1.371(6)
C25 N6 1.373(5)
C25 C27 1.493(5)
C26 N7 1.365(5)
C26 C28 1.484(6)
C27 H27A 0.9800
C27 H27B 0.9800
C27 H27C 0.9800
C28 H28A 0.9800
C28 H28B 0.9800
C28 H28C 0.9800
C29 N6 1.499(5)
C29 C31 1.511(6)
C29 C30 1.526(6)
C29 H29 1.0000
C30 H30A 0.9800
C30 H30B 0.9800
C30 H30C 0.9800
C31 H31A 0.9800
C31 H31B 0.9800
C31 H31C 0.9800
C32 N7 1.498(5)
C32 C34 1.514(6)
C32 C33 1.523(6)
C32 H32 1.0000
C33 H33A 0.9800
C33 H33B 0.9800
C33 H33C 0.9800
C34 H34A 0.9800
C34 H34B 0.9800
C34 H34C 0.9800
C35 N9 1.348(5)
C35 N8 1.369(5)
C35 P2 1.840(4)
C36 N8 1.357(6)
C36 C37 1.375(6)
C36 C38 1.510(6)
C37 N9 1.389(5)
C37 C39 1.497(6)
C38 H38A 0.9800
C38 H38B 0.9800
C38 H38C 0.9800
C39 H39A 0.9800
C39 H39B 0.9800
C39 H39C 0.9800
C40 N8 1.491(6)
C40 C41 1.520(7)
C40 C42 1.520(7)
C40 H40 1.0000
C41 H41A 0.9800
C41 H41B 0.9800
C41 H41C 0.9800
C42 H42A 0.9800
C42 H42B 0.9800
C42 H42C 0.9800
C43 N9 1.506(5)
C43 C44 1.525(6)
C43 C45 1.527(6)
C43 H43 1.0000
C44 H44A 0.9800
C44 H44B 0.9800
C44 H44C 0.9800
C45 H45A 0.9800
C45 H45B 0.9800
C45 H45C 0.9800
C46 N10 1.134(6)
C46 P2 1.792(5)
C47 F1 1.312(6)
C47 F3 1.324(5)
C47 F2 1.336(6)
C47 S1 1.824(5)
C48 F6 1.326(6)
C48 F5 1.326(5)
C48 F4 1.327(5)
C48 S2 1.828(5)
C49 F7 1.315(6)
C49 F8 1.317(7)
C49 F9 1.362(7)
C49 S3 1.828(6)
O1 S1 1.436(3)
O2 S1 1.434(3)
O3 S1 1.434(4)
O4 S2 1.417(4)
O5 S2 1.433(3)
O6 S2 1.444(3)
O7 S3 1.430(4)
O8 S3 1.436(4)
O9 S3 1.437(4)
S4 O11 1.421(5)
S4 O10 1.430(6)
S4 O12 1.438(6)
S4 C50 1.687(16)
C50 F11 1.311(9)
C50 F12 1.386(10)
C50 F10 1.399(15)
